data_4105777
loop_
_publ_author_name
'Aaron Sattler'
'Gerard Parkin'

_publ_section_title
;
 Carbon-Sulfur Bond Cleavage and Hydrodesulfurization of Thiophenes by
 Tungsten
;
_journal_name_full 'Journal of the American Chemical Society'
_journal_page_first 3748
_journal_page_last 3751
_journal_paper_doi 10.1021/ja111034g
_journal_volume 133
_journal_year 2011
_chemical_formula_sum 'C13 H31 P3 S W'
_chemical_formula_weight 496.20
_chemical_name_systematic
; 
 ? 
;
_space_group_IT_number 33
_symmetry_cell_setting orthorhombic
_symmetry_space_group_name_Hall 'P 2c -2n'
_symmetry_space_group_name_H-M 'P n a 21'
_atom_sites_solution_hydrogens geom
_atom_sites_solution_primary direct
_atom_sites_solution_secondary difmap
_audit_creation_method SHELXL-97
_cell_angle_alpha 90.00
_cell_angle_beta 90.00
_cell_angle_gamma 90.00
_cell_formula_units_Z 4
_cell_length_a 21.784(3)
_cell_length_b 10.1799(13)
_cell_length_c 8.4941(10)
_cell_measurement_reflns_used 9981
_cell_measurement_temperature 125(2)
_cell_measurement_theta_max 32.58
_cell_measurement_theta_min 2.21
_cell_volume 1883.6(4)
_computing_cell_refinement 'Bruker SAINT'
_computing_data_collection 'Bruker APEX2'
_computing_data_reduction 'Bruker SAINT'
_computing_molecular_graphics 'Bruker SHELXTL'
_computing_publication_material 'Bruker SHELXTL'
_computing_structure_refinement 'SHELXL-97 (Sheldrick, 2008)'
_computing_structure_solution 'SHELXS-97 (Sheldrick, 2008)'
_diffrn_ambient_temperature 125(2)
_diffrn_measured_fraction_theta_full 0.979
_diffrn_measured_fraction_theta_max 0.979
_diffrn_measurement_device_type 'Bruker APEX-II CCD'
_diffrn_measurement_method '\f and \w scans'
_diffrn_radiation_monochromator graphite
_diffrn_radiation_source 'fine-focus sealed tube'
_diffrn_radiation_type MoK\a
_diffrn_radiation_wavelength 0.71073
_diffrn_reflns_av_R_equivalents 0.0503
_diffrn_reflns_av_sigmaI/netI 0.0483
_diffrn_reflns_limit_h_max 32
_diffrn_reflns_limit_h_min -32
_diffrn_reflns_limit_k_max 14
_diffrn_reflns_limit_k_min -15
_diffrn_reflns_limit_l_max 12
_diffrn_reflns_limit_l_min -12
_diffrn_reflns_number 31414
_diffrn_reflns_theta_full 32.66
_diffrn_reflns_theta_max 32.66
_diffrn_reflns_theta_min 1.87
_exptl_absorpt_coefficient_mu 6.483
_exptl_absorpt_correction_T_max 0.8293
_exptl_absorpt_correction_T_min 0.5930
_exptl_absorpt_correction_type empirical
_exptl_absorpt_process_details SADABS
_exptl_crystal_colour YELLOW
_exptl_crystal_density_diffrn 1.750
_exptl_crystal_description BLOCK
_exptl_crystal_F_000 976
_exptl_crystal_size_max 0.09
_exptl_crystal_size_mid 0.06
_exptl_crystal_size_min 0.03
_refine_diff_density_max 2.392
_refine_diff_density_min -0.936
_refine_diff_density_rms 0.141
_refine_ls_abs_structure_details 'Flack H D (1983), Acta Cryst. A39, 876-881'
_refine_ls_abs_structure_Flack 0.012(6)
_refine_ls_extinction_method none
_refine_ls_goodness_of_fit_ref 1.001
_refine_ls_hydrogen_treatment mixed
_refine_ls_matrix_type full
_refine_ls_number_parameters 185
_refine_ls_number_reflns 6622
_refine_ls_number_restraints 1
_refine_ls_restrained_S_all 1.001
_refine_ls_R_factor_all 0.0391
_refine_ls_R_factor_gt 0.0264
_refine_ls_shift/su_max 0.002
_refine_ls_shift/su_mean 0.000
_refine_ls_structure_factor_coef Fsqd
_refine_ls_weighting_details 'calc w=1/[\s^2^(Fo^2^)+(0.0001P)^2^+0.0000P] where P=(Fo^2^+2Fc^2^)/3'
_refine_ls_weighting_scheme calc
_refine_ls_wR_factor_gt 0.0430
_refine_ls_wR_factor_ref 0.0456
_reflns_number_gt 5531
_reflns_number_total 6622
_reflns_threshold_expression >2sigma(I)
_cod_data_source_file ja111034g_si_002_1.cif
_cod_data_source_block wths10
_cod_database_code 4105777

loop_
_symmetry_equiv_pos_as_xyz
'x, y, z'
'-x, -y, z+1/2'
'x+1/2, -y+1/2, z'
'-x+1/2, y+1/2, z+1/2'

loop_
_atom_site_label
_atom_site_type_symbol
_atom_site_fract_x
_atom_site_fract_y
_atom_site_fract_z
_atom_site_U_iso_or_equiv
_atom_site_adp_type
_atom_site_occupancy
_atom_site_symmetry_multiplicity
_atom_site_calc_flag
_atom_site_refinement_flags
W W -0.393799(5) -0.774615(10) -0.06649(3) 0.01292(3) Uani 1 1 d .
H1 H -0.3859(17) -0.561(4) -0.273(5) 0.016(5) Uiso 1 1 d .
H2 H -0.4497(17) -0.533(4) -0.197(4) 0.016(5) Uiso 1 1 d .
H3 H -0.4967(16) -0.947(3) -0.099(4) 0.016(5) Uiso 1 1 d .
H4 H -0.4595(15) -0.996(4) 0.064(4) 0.016(5) Uiso 1 1 d .
S S -0.29955(4) -0.75535(9) -0.23704(12) 0.0218(2) Uani 1 1 d .
P1 P -0.48410(4) -0.76884(9) 0.08568(12) 0.01720(18) Uani 1 1 d .
P2 P -0.35625(4) -0.59832(10) 0.10745(13) 0.0187(2) Uani 1 1 d .
P3 P -0.33211(4) -0.93576(9) 0.08349(12) 0.01924(19) Uani 1 1 d .
C1 C -0.35562(16) -0.8700(4) -0.2904(5) 0.0218(8) Uani 1 1 d .
H1A H -0.3444 -0.9652 -0.2858 0.026 Uiso 1 1 calc R
C2 C -0.41652(18) -0.8380(4) -0.3228(4) 0.0234(8) Uani 1 1 d .
H2A H -0.4441 -0.9164 -0.3285 0.028 Uiso 1 1 calc R
C3 C -0.44785(18) -0.7207(4) -0.2834(4) 0.0220(8) Uani 1 1 d .
H3A H -0.4936 -0.7265 -0.2750 0.026 Uiso 1 1 calc R
C4 C -0.42014(18) -0.6045(4) -0.2245(5) 0.0217(8) Uani 1 1 d .
C11 C -0.46848(17) -0.9193(4) -0.0080(5) 0.0197(8) Uani 1 1 d .
C12 C -0.55788(18) -0.7002(4) 0.0258(5) 0.0295(9) Uani 1 1 d .
H12A H -0.5631 -0.7114 -0.0880 0.044 Uiso 1 1 calc R
H12B H -0.5591 -0.6065 0.0519 0.044 Uiso 1 1 calc R
H12C H -0.5910 -0.7460 0.0813 0.044 Uiso 1 1 calc R
C13 C -0.49533(19) -0.7796(4) 0.2983(5) 0.0265(8) Uani 1 1 d .
H13A H -0.5340 -0.8253 0.3205 0.040 Uiso 1 1 calc R
H13B H -0.4968 -0.6910 0.3431 0.040 Uiso 1 1 calc R
H13C H -0.4612 -0.8284 0.3455 0.040 Uiso 1 1 calc R
C21 C -0.40401(19) -0.4514(4) 0.1155(6) 0.0340(10) Uani 1 1 d .
H21A H -0.4450 -0.4748 0.1537 0.051 Uiso 1 1 calc R
H21B H -0.4073 -0.4131 0.0100 0.051 Uiso 1 1 calc R
H21C H -0.3854 -0.3874 0.1872 0.051 Uiso 1 1 calc R
C22 C -0.3445(2) -0.6246(4) 0.3182(5) 0.0326(10) Uani 1 1 d .
H22A H -0.3338 -0.5411 0.3685 0.049 Uiso 1 1 calc R
H22B H -0.3110 -0.6877 0.3339 0.049 Uiso 1 1 calc R
H22C H -0.3822 -0.6592 0.3652 0.049 Uiso 1 1 calc R
C23 C -0.28296(18) -0.5268(4) 0.0499(5) 0.0317(10) Uani 1 1 d .
H23A H -0.2726 -0.4549 0.1218 0.048 Uiso 1 1 calc R
H23B H -0.2859 -0.4929 -0.0578 0.048 Uiso 1 1 calc R
H23C H -0.2509 -0.5943 0.0548 0.048 Uiso 1 1 calc R
C31 C -0.35519(18) -0.9961(4) 0.2779(5) 0.0294(9) Uani 1 1 d .
H31A H -0.3964 -1.0345 0.2713 0.044 Uiso 1 1 calc R
H31B H -0.3555 -0.9230 0.3529 0.044 Uiso 1 1 calc R
H31C H -0.3260 -1.0632 0.3134 0.044 Uiso 1 1 calc R
C32 C -0.25155(16) -0.8976(4) 0.1220(5) 0.0252(8) Uani 1 1 d .
H32A H -0.2304 -0.9769 0.1583 0.038 Uiso 1 1 calc R
H32B H -0.2489 -0.8295 0.2033 0.038 Uiso 1 1 calc R
H32C H -0.2322 -0.8658 0.0251 0.038 Uiso 1 1 calc R
C33 C -0.32285(19) -1.0944(4) -0.0155(5) 0.0295(10) Uani 1 1 d .
H33A H -0.2995 -1.0822 -0.1130 0.044 Uiso 1 1 calc R
H33B H -0.3633 -1.1309 -0.0403 0.044 Uiso 1 1 calc R
H33C H -0.3007 -1.1550 0.0539 0.044 Uiso 1 1 calc R

loop_
_atom_site_aniso_label
_atom_site_aniso_U_11
_atom_site_aniso_U_22
_atom_site_aniso_U_33
_atom_site_aniso_U_23
_atom_site_aniso_U_13
_atom_site_aniso_U_12
W 0.01351(5) 0.01278(5) 0.01249(5) -0.00010(15) -0.00062(10) -0.00065(5)
S 0.0226(5) 0.0229(5) 0.0201(5) -0.0018(4) 0.0050(4) -0.0021(4)
P1 0.0146(4) 0.0177(4) 0.0193(5) 0.0007(4) 0.0014(4) 0.0006(4)
P2 0.0185(5) 0.0179(5) 0.0198(5) -0.0057(4) 0.0006(4) -0.0019(4)
P3 0.0182(4) 0.0183(5) 0.0213(5) 0.0033(4) -0.0024(4) 0.0019(4)
C1 0.022(2) 0.023(2) 0.020(2) -0.0014(16) -0.0001(15) 0.0016(15)
C2 0.031(2) 0.027(2) 0.0124(18) -0.0029(15) -0.0025(15) 0.0000(17)
C3 0.0249(19) 0.027(2) 0.0137(17) 0.0027(15) -0.0031(14) 0.0060(17)
C4 0.023(2) 0.020(2) 0.022(2) 0.0061(16) 0.0048(16) 0.0063(16)
C11 0.0179(18) 0.0160(19) 0.0253(19) 0.0005(14) -0.0038(15) -0.0031(14)
C12 0.0205(19) 0.037(3) 0.031(2) -0.0012(18) -0.0008(16) 0.0082(17)
C13 0.028(2) 0.028(2) 0.024(2) 0.0035(18) 0.0077(16) 0.0026(17)
C21 0.037(2) 0.021(2) 0.043(3) -0.0144(19) 0.001(2) 0.0058(17)
C22 0.037(2) 0.036(3) 0.025(2) -0.0074(18) -0.0042(19) -0.003(2)
C23 0.027(2) 0.032(2) 0.036(3) -0.0123(19) 0.0075(18) -0.0159(18)
C31 0.025(2) 0.036(2) 0.027(2) 0.0123(19) -0.0036(17) 0.0053(17)
C32 0.0196(18) 0.025(2) 0.031(2) 0.0014(17) -0.0052(16) 0.0030(15)
C33 0.029(2) 0.0173(19) 0.042(3) -0.0007(16) -0.0097(17) 0.0053(16)

loop_
_atom_type_symbol
_atom_type_description
_atom_type_scat_dispersion_real
_atom_type_scat_dispersion_imag
_atom_type_scat_source
C C 0.0033 0.0016 'International Tables Vol C Tables 4.2.6.8 and 6.1.1.4'
H H 0.0000 0.0000 'International Tables Vol C Tables 4.2.6.8 and 6.1.1.4'
P P 0.1023 0.0942 'International Tables Vol C Tables 4.2.6.8 and 6.1.1.4'
S S 0.1246 0.1234 'International Tables Vol C Tables 4.2.6.8 and 6.1.1.4'
W W -0.8490 6.8722 'International Tables Vol C Tables 4.2.6.8 and 6.1.1.4'

loop_
_geom_angle_atom_site_label_1
_geom_angle_atom_site_label_2
_geom_angle_atom_site_label_3
_geom_angle
C11 W C3 87.84(14)
C11 W C4 116.63(14)
C3 W C4 36.61(14)
C11 W C1 99.69(14)
C3 W C1 67.32(14)
C4 W C1 85.67(14)
C11 W C2 82.60(15)
C3 W C2 35.98(14)
C4 W C2 66.64(15)
C1 W C2 35.13(13)
C11 W P1 44.85(10)
C3 W P1 90.36(10)
C4 W P1 95.42(10)
C1 W P1 140.29(10)
C2 W P1 110.08(10)
C11 W P2 125.75(11)
C3 W P2 119.08(10)
C4 W P2 83.25(11)
C1 W P2 133.30(10)
C2 W P2 146.57(11)
P1 W P2 85.98(3)
C11 W P3 81.07(10)
C3 W P3 150.00(10)
C4 W P3 161.78(10)
C1 W P3 87.09(10)
C2 W P3 114.45(10)
P1 W P3 100.82(3)
P2 W P3 89.65(4)
C11 W S 140.07(10)
C3 W S 86.37(10)
C4 W S 78.84(10)
C1 W S 42.30(10)
C2 W S 69.92(10)
P1 W S 173.81(3)
P2 W S 91.01(3)
P3 W S 84.55(3)
C1 S W 61.86(13)
C11 P1 C12 112.19(19)
C11 P1 C13 114.89(19)
C12 P1 C13 100.41(19)
C11 P1 W 64.43(12)
C12 P1 W 126.33(15)
C13 P1 W 130.80(14)
C21 P2 C23 100.5(2)
C21 P2 C22 99.4(2)
C23 P2 C22 101.4(2)
C21 P2 W 115.50(15)
C23 P2 W 114.90(13)
C22 P2 W 121.81(15)
C32 P3 C33 99.45(18)
C32 P3 C31 100.00(19)
C33 P3 C31 98.5(2)
C32 P3 W 118.22(13)
C33 P3 W 114.09(13)
C31 P3 W 122.51(13)
C2 C1 S 124.0(3)
C2 C1 W 73.7(2)
S C1 W 75.84(15)
C1 C2 C3 127.6(4)
C1 C2 W 71.2(2)
C3 C2 W 69.3(2)
C2 C3 C4 125.6(4)
C2 C3 W 74.7(2)
C4 C3 W 72.1(2)
C3 C4 W 71.3(2)
P1 C11 W 70.72(13)

loop_
_geom_bond_atom_site_label_1
_geom_bond_atom_site_label_2
_geom_bond_distance
W C11 2.250(4)
W C3 2.255(4)
W C4 2.265(4)
W C1 2.292(4)
W C2 2.324(4)
W P1 2.3545(10)
W P2 2.4643(10)
W P3 2.4739(10)
W S 2.5204(10)
S C1 1.749(4)
P1 C11 1.759(4)
P1 C12 1.825(4)
P1 C13 1.826(4)
P2 C21 1.823(4)
P2 C23 1.821(4)
P2 C22 1.828(4)
P3 C32 1.827(4)
P3 C33 1.832(4)
P3 C31 1.832(4)
C1 C2 1.394(5)
C2 C3 1.416(5)
C3 C4 1.419(6)
